data_4506653
loop_
_publ_author_name
'Ebenezer, Samuel'
'Muthiah, P. Thomas'

_publ_section_title
;
 Design of Co-crystals/Salts of Aminopyrimidines and Carboxylic Acids
 through Recurrently Occurring Synthons
;
_journal_issue 7
_journal_name_full 'Crystal Growth &amp; Design'
_journal_page_first 3766
_journal_paper_doi 10.1021/cg3005954
_journal_volume 12
_journal_year 2012
_chemical_formula_moiety 'C6 H9 N3 O2, C7 H5 N O4'
_chemical_formula_sum 'C13 H14 N4 O6'
_chemical_formula_weight 322.28
_chemical_name_systematic
;
 2-amino-4,6-dimethoxypyrimidine-4-nitrobenzoic acid
;
_space_group_IT_number 14
_symmetry_cell_setting monoclinic
_symmetry_space_group_name_Hall '-P 2ybc'
_symmetry_space_group_name_H-M 'P 1 21/c 1'
_atom_sites_solution_hydrogens geom
_atom_sites_solution_primary direct
_atom_sites_solution_secondary difmap
_audit_creation_method SHELXL-97
_cell_angle_alpha 90.00
_cell_angle_beta 90.455(2)
_cell_angle_gamma 90.00
_cell_formula_units_Z 4
_cell_length_a 4.76200(10)
_cell_length_b 10.9490(2)
_cell_length_c 28.4995(6)
_cell_measurement_reflns_used 2362
_cell_measurement_temperature 293(2)
_cell_measurement_theta_max 24.1
_cell_measurement_theta_min 2.0
_cell_volume 1485.89(5)
_computing_cell_refinement 'SAINT (Bruker, 2008)'
_computing_data_collection 'SMART APEX II (Bruker, 2008)'
_computing_data_reduction 'SAINT (Bruker, 2008)'
_computing_molecular_graphics 'Mercury 2.2 (Macrae et al., 2006)'
_computing_publication_material 'PLATON (Spek, 2003)'
_computing_structure_refinement 'SHELXL-97 (Sheldrick, 2008)'
_computing_structure_solution 'SHELXS-97 (Sheldrick, 2008)'
_diffrn_ambient_temperature 293(2)
_diffrn_measured_fraction_theta_full 0.996
_diffrn_measured_fraction_theta_max 0.996
_diffrn_measurement_device_type 'Bruker SMART APEX II CCD area-detector'
_diffrn_measurement_method '\f and \w scans'
_diffrn_radiation_monochromator graphite
_diffrn_radiation_source 'fine-focus sealed tube'
_diffrn_radiation_type MoK\a
_diffrn_radiation_wavelength 0.71073
_diffrn_reflns_av_R_equivalents 0.0301
_diffrn_reflns_av_sigmaI/netI 0.0259
_diffrn_reflns_limit_h_max 5
_diffrn_reflns_limit_h_min -5
_diffrn_reflns_limit_k_max 12
_diffrn_reflns_limit_k_min -12
_diffrn_reflns_limit_l_max 32
_diffrn_reflns_limit_l_min -31
_diffrn_reflns_number 11462
_diffrn_reflns_theta_full 24.08
_diffrn_reflns_theta_max 24.08
_diffrn_reflns_theta_min 1.99
_exptl_absorpt_coefficient_mu 0.116
_exptl_absorpt_correction_T_max 0.9816
_exptl_absorpt_correction_T_min 0.9771
_exptl_absorpt_correction_type multi-scan
_exptl_absorpt_process_details 'SADABS; (Bruker, 2008)'
_exptl_crystal_colour colourless
_exptl_crystal_density_diffrn 1.441
_exptl_crystal_density_method 'not measured'
_exptl_crystal_description Needle
_exptl_crystal_F_000 672
_exptl_crystal_size_max 0.20
_exptl_crystal_size_mid 0.18
_exptl_crystal_size_min 0.16
_refine_diff_density_max 0.147
_refine_diff_density_min -0.152
_refine_diff_density_rms 0.034
_refine_ls_extinction_method none
_refine_ls_goodness_of_fit_ref 1.039
_refine_ls_hydrogen_treatment constr
_refine_ls_matrix_type full
_refine_ls_number_parameters 211
_refine_ls_number_reflns 2362
_refine_ls_number_restraints 0
_refine_ls_restrained_S_all 1.039
_refine_ls_R_factor_all 0.0634
_refine_ls_R_factor_gt 0.0402
_refine_ls_shift/su_max 0.000
_refine_ls_shift/su_mean 0.000
_refine_ls_structure_factor_coef Fsqd
_refine_ls_weighting_details 'calc w=1/[\s^2^(Fo^2^)+(0.0544P)^2^+0.2084P] where P=(Fo^2^+2Fc^2^)/3'
_refine_ls_weighting_scheme calc
_refine_ls_wR_factor_gt 0.0971
_refine_ls_wR_factor_ref 0.1101
_reflns_number_gt 1683
_reflns_number_total 2362
_reflns_threshold_expression >2sigma(I)
_cod_duplicate_entry 4506397
_cod_data_source_file cg3005954_si_001.cif
_cod_data_source_block MOP4NBA
_cod_depositor_comments
;
The following automatic conversions were performed:

'_symmetry_cell_setting' value 'Monoclinic' changed to 'monoclinic'
according to /home/saulius/struct/CIF-dictionaries/cif_core.dic
dictionary named 'cif_core.dic' version 2.4.2 from 2011-04-26.

Automatic conversion script
Id: cif_fix_values 1891 2012-01-12 08:04:46Z andrius 
;
_cod_original_sg_symbol_H-M 'P 21/c'
_cod_database_code 4506653

loop_
_symmetry_equiv_pos_as_xyz
'x, y, z'
'-x, y+1/2, -z+1/2'
'-x, -y, -z'
'x, -y-1/2, z-1/2'

loop_
_atom_site_label
_atom_site_type_symbol
_atom_site_fract_x
_atom_site_fract_y
_atom_site_fract_z
_atom_site_U_iso_or_equiv
_atom_site_adp_type
_atom_site_occupancy
_atom_site_symmetry_multiplicity
_atom_site_calc_flag
_atom_site_refinement_flags
N1 N 0.8378(3) 0.24036(14) 0.43097(5) 0.0470(4) Uani 1 1 d .
O7 O 1.4249(3) 0.19568(13) 0.53251(5) 0.0643(4) Uani 1 1 d .
O1 O 0.4422(3) 0.24843(13) 0.36546(5) 0.0580(4) Uani 1 1 d .
H1 H 0.5554 0.2536 0.3872 0.087 Uiso 1 1 calc R
O8 O 0.9159(3) 0.05844(12) 0.39983(5) 0.0601(4) Uani 1 1 d .
O2 O 0.3514(3) 0.44226(14) 0.38429(5) 0.0694(4) Uani 1 1 d .
N3 N 1.0943(3) 0.31880(15) 0.49676(5) 0.0504(4) Uani 1 1 d .
C10 C 0.0923(4) 0.35054(18) 0.32259(6) 0.0468(5) Uani 1 1 d .
C4 C 1.2320(4) 0.21398(18) 0.49825(6) 0.0488(5) Uani 1 1 d .
C13 C -0.2957(4) 0.3557(2) 0.25152(6) 0.0524(5) Uani 1 1 d .
C5 C 1.1920(4) 0.11849(18) 0.46738(6) 0.0505(5) Uani 1 1 d .
H5 H 1.2950 0.0465 0.4692 0.061 Uiso 1 1 calc R
C6 C 0.9893(4) 0.13747(17) 0.43372(6) 0.0464(5) Uani 1 1 d .
C2 C 0.8983(4) 0.32739(18) 0.46246(6) 0.0469(5) Uani 1 1 d .
C9 C 0.3091(4) 0.3513(2) 0.36089(7) 0.0490(5) Uani 1 1 d .
N2 N 0.7525(4) 0.43029(16) 0.45980(6) 0.0654(5) Uani 1 1 d .
H2A H 0.6253 0.4389 0.4385 0.078 Uiso 1 1 calc R
H2B H 0.7851 0.4884 0.4794 0.078 Uiso 1 1 calc R
C12 C -0.2484(4) 0.4601(2) 0.27684(7) 0.0583(6) Uani 1 1 d .
H12 H -0.3455 0.5317 0.2700 0.070 Uiso 1 1 calc R
C14 C -0.1576(5) 0.2485(2) 0.26083(7) 0.0589(6) Uani 1 1 d .
H14 H -0.1954 0.1786 0.2433 0.071 Uiso 1 1 calc R
C11 C -0.0536(4) 0.45645(19) 0.31273(7) 0.0549(5) Uani 1 1 d .
H11 H -0.0199 0.5262 0.3305 0.066 Uiso 1 1 calc R
N4 N -0.5042(4) 0.3581(2) 0.21303(6) 0.0698(6) Uani 1 1 d .
O3 O -0.5459(4) 0.2655(2) 0.19095(7) 0.0997(6) Uani 1 1 d .
O4 O -0.6276(4) 0.4532(2) 0.20553(7) 0.1032(7) Uani 1 1 d .
C15 C 0.0388(4) 0.2462(2) 0.29668(7) 0.0563(6) Uani 1 1 d .
H15 H 0.1353 0.1744 0.3034 0.068 Uiso 1 1 calc R
C8 C 1.0846(5) -0.0486(2) 0.39451(8) 0.0717(7) Uani 1 1 d .
H8A H 1.2759 -0.0252 0.3890 0.108 Uiso 1 1 calc R
H8B H 1.0161 -0.0955 0.3684 0.108 Uiso 1 1 calc R
H8C H 1.0753 -0.0969 0.4226 0.108 Uiso 1 1 calc R
C7 C 1.4658(5) 0.2911(2) 0.56660(8) 0.0761(7) Uani 1 1 d .
H7A H 1.5595 0.3589 0.5522 0.114 Uiso 1 1 calc R
H7B H 1.5784 0.2608 0.5922 0.114 Uiso 1 1 calc R
H7C H 1.2869 0.3172 0.5782 0.114 Uiso 1 1 calc R

loop_
_atom_site_aniso_label
_atom_site_aniso_U_11
_atom_site_aniso_U_22
_atom_site_aniso_U_33
_atom_site_aniso_U_23
_atom_site_aniso_U_13
_atom_site_aniso_U_12
N1 0.0432(9) 0.0450(9) 0.0527(9) -0.0024(8) -0.0108(7) 0.0046(8)
O7 0.0754(10) 0.0611(9) 0.0560(8) -0.0039(7) -0.0287(8) 0.0195(8)
O1 0.0506(9) 0.0632(9) 0.0600(9) 0.0010(7) -0.0156(7) 0.0072(8)
O8 0.0621(9) 0.0506(8) 0.0671(9) -0.0102(7) -0.0206(7) 0.0085(8)
O2 0.0696(11) 0.0641(10) 0.0741(10) -0.0115(8) -0.0275(8) 0.0085(9)
N3 0.0465(10) 0.0516(10) 0.0529(9) -0.0011(8) -0.0129(8) 0.0083(9)
C10 0.0403(11) 0.0544(12) 0.0456(10) 0.0055(9) -0.0017(9) 0.0002(10)
C4 0.0471(12) 0.0530(12) 0.0462(11) 0.0046(9) -0.0104(9) 0.0046(10)
C13 0.0441(12) 0.0692(15) 0.0440(11) 0.0078(10) -0.0069(9) -0.0021(11)
C5 0.0530(12) 0.0454(11) 0.0529(11) 0.0035(9) -0.0106(10) 0.0071(10)
C6 0.0444(12) 0.0469(12) 0.0479(10) -0.0010(9) -0.0068(9) -0.0006(10)
C2 0.0378(11) 0.0488(12) 0.0540(11) -0.0004(9) -0.0084(9) 0.0049(10)
C9 0.0413(12) 0.0543(13) 0.0513(11) 0.0057(10) -0.0033(9) 0.0025(11)
N2 0.0616(12) 0.0564(11) 0.0776(12) -0.0181(9) -0.0329(9) 0.0198(10)
C12 0.0554(14) 0.0586(14) 0.0609(13) 0.0095(11) -0.0098(11) 0.0058(11)
C14 0.0588(14) 0.0618(14) 0.0560(12) -0.0063(10) -0.0092(11) -0.0023(12)
C11 0.0553(13) 0.0509(12) 0.0584(12) 0.0001(9) -0.0094(10) 0.0011(11)
N4 0.0614(13) 0.0950(17) 0.0527(11) 0.0096(11) -0.0116(10) -0.0056(13)
O3 0.1061(15) 0.1170(16) 0.0753(12) -0.0154(12) -0.0390(10) -0.0029(13)
O4 0.1032(15) 0.1122(16) 0.0934(13) 0.0186(11) -0.0478(11) 0.0175(13)
C15 0.0549(13) 0.0554(13) 0.0585(12) 0.0007(10) -0.0085(10) 0.0068(12)
C8 0.0804(17) 0.0565(14) 0.0779(15) -0.0179(11) -0.0196(12) 0.0194(13)
C7 0.0938(19) 0.0764(16) 0.0576(13) -0.0141(12) -0.0358(12) 0.0255(14)

loop_
_atom_type_symbol
_atom_type_description
_atom_type_scat_dispersion_real
_atom_type_scat_dispersion_imag
_atom_type_scat_source
C C 0.0033 0.0016 'International Tables Vol C Tables 4.2.6.8 and 6.1.1.4'
H H 0.0000 0.0000 'International Tables Vol C Tables 4.2.6.8 and 6.1.1.4'
N N 0.0061 0.0033 'International Tables Vol C Tables 4.2.6.8 and 6.1.1.4'
O O 0.0106 0.0060 'International Tables Vol C Tables 4.2.6.8 and 6.1.1.4'

loop_
_geom_angle_atom_site_label_1
_geom_angle_atom_site_label_2
_geom_angle_atom_site_label_3
_geom_angle
C2 N1 C6 116.52(16)
C4 O7 C7 117.93(16)
C9 O1 H1 109.5
C6 O8 C8 117.52(16)
C4 N3 C2 115.08(17)
C11 C10 C15 119.67(19)
C11 C10 C9 119.16(18)
C15 C10 C9 121.16(18)
N3 C4 O7 119.11(17)
N3 C4 C5 124.86(18)
O7 C4 C5 116.02(17)
C12 C13 C14 122.45(19)
C12 C13 N4 118.9(2)
C14 C13 N4 118.6(2)
C6 C5 C4 115.11(18)
C6 C5 H5 122.4
C4 C5 H5 122.4
N1 C6 O8 111.32(16)
N1 C6 C5 122.95(18)
O8 C6 C5 125.72(18)
N2 C2 N1 117.18(17)
N2 C2 N3 117.38(18)
N1 C2 N3 125.44(18)
O2 C9 O1 125.30(19)
O2 C9 C10 121.03(19)
O1 C9 C10 113.67(18)
C2 N2 H2A 120.0
C2 N2 H2B 120.0
H2A N2 H2B 120.0
C13 C12 C11 118.3(2)
C13 C12 H12 120.8
C11 C12 H12 120.8
C13 C14 C15 118.7(2)
C13 C14 H14 120.7
C15 C14 H14 120.7
C12 C11 C10 120.8(2)
C12 C11 H11 119.6
C10 C11 H11 119.6
O3 N4 O4 123.4(2)
O3 N4 C13 118.6(2)
O4 N4 C13 118.0(2)
C14 C15 C10 120.1(2)
C14 C15 H15 119.9
C10 C15 H15 119.9
O8 C8 H8A 109.5
O8 C8 H8B 109.5
H8A C8 H8B 109.5
O8 C8 H8C 109.5
H8A C8 H8C 109.5
H8B C8 H8C 109.5
O7 C7 H7A 109.5
O7 C7 H7B 109.5
H7A C7 H7B 109.5
O7 C7 H7C 109.5
H7A C7 H7C 109.5
H7B C7 H7C 109.5

loop_
_geom_bond_atom_site_label_1
_geom_bond_atom_site_label_2
_geom_bond_distance
N1 C2 1.339(2)
N1 C6 1.340(2)
O7 C4 1.350(2)
O7 C7 1.439(3)
O1 C9 1.298(2)
O1 H1 0.8200
O8 C6 1.341(2)
O8 C8 1.429(2)
O2 C9 1.214(2)
N3 C4 1.322(2)
N3 C2 1.349(2)
C10 C11 1.380(3)
C10 C15 1.383(3)
C10 C9 1.496(3)
C4 C5 1.379(3)
C13 C12 1.370(3)
C13 C14 1.370(3)
C13 N4 1.474(3)
C5 C6 1.371(3)
C5 H5 0.9300
C2 N2 1.325(2)
N2 H2A 0.8600
N2 H2B 0.8600
C12 C11 1.376(3)
C12 H12 0.9300
C14 C15 1.380(3)
C14 H14 0.9300
C11 H11 0.9300
N4 O3 1.209(3)
N4 O4 1.213(3)
C15 H15 0.9300
C8 H8A 0.9600
C8 H8B 0.9600
C8 H8C 0.9600
C7 H7A 0.9600
C7 H7B 0.9600
C7 H7C 0.9600
